data_4514727
loop_
_publ_author_name
'Nguyen, Viet D.'
'Nguyen, Vu T.'
'Haug, Graham C.'
'Dang, Hang T.'
'Arman, Hadi D.'
'Ermler, Walter C.'
'Larionov, Oleg V.'

_publ_section_title
;
 Rapid and Chemodivergent Synthesis of N-Heterocyclic Sulfones and
 Sulfides: Mechanistic and Computational Details of the
 Persulfate-Initiated Catalysis
;
_journal_issue 5
_journal_name_full 'ACS Catalysis'
_journal_page_first 4015
_journal_paper_doi 10.1021/acscatal.9b00464
_journal_volume 9
_journal_year 2019
_chemical_formula_moiety 'C17 H14 F N O4 S'
_chemical_formula_sum 'C17 H14 F N O4 S'
_chemical_formula_weight 347.35
_space_group_crystal_system triclinic
_space_group_IT_number 2
_space_group_name_Hall '-P 1'
_space_group_name_H-M_alt 'P -1'
_symmetry_space_group_name_Hall '-P 1'
_symmetry_space_group_name_H-M 'P -1'
_atom_sites_solution_hydrogens geom
_atom_sites_solution_primary dual
_audit_creation_date 2018-02-06
_audit_creation_method
;
Olex2 1.2
(compiled 2017.08.10 svn.r3458 for OlexSys, GUI svn.r5381)
;
_cell_angle_alpha 84.045(5)
_cell_angle_beta 88.396(5)
_cell_angle_gamma 77.487(5)
_cell_formula_units_Z 2
_cell_length_a 7.5118(4)
_cell_length_b 8.3229(5)
_cell_length_c 12.1237(8)
_cell_measurement_reflns_used 9224
_cell_measurement_temperature 98(2)
_cell_measurement_theta_max 29.7270
_cell_measurement_theta_min 2.7690
_cell_volume 735.96(8)
_computing_cell_refinement 'CrysAlisPro 1.171.39.28e (Rigaku OD, 2015)'
_computing_data_collection 'CrysAlisPro 1.171.39.28e (Rigaku OD, 2015)'
_computing_data_reduction 'CrysAlisPro 1.171.39.28e (Rigaku OD, 2015)'
_computing_molecular_graphics 'Olex2 (Dolomanov et al., 2009)'
_computing_publication_material 'Olex2 (Dolomanov et al., 2009)'
_computing_structure_refinement 'ShelXL (Sheldrick, 2015)'
_computing_structure_solution 'ShelXT (Sheldrick, 2015)'
_diffrn_ambient_temperature 98(2)
_diffrn_detector 'CCD plate'
_diffrn_measured_fraction_theta_full 1.000
_diffrn_measured_fraction_theta_max 1.000
_diffrn_measurement_details
;
List of Runs (angles in degrees, time in seconds):

  # Type    Start    End  Width  t~exp~   \w     \q     \k     \f   Frames
--------------------------------------------------------------------------
  1  \w    -99.00  15.00   1.00   20.00    --   -9.70 -38.00 150.00  114
  2  \w    -99.00  23.00   1.00   20.00    --   -9.70 -72.00 -60.00  122
  3  \w    -34.00  80.00   1.00   20.00    --   -9.70  38.00-150.00  114
  4  \w    -99.00  15.00   1.00   20.00    --   -9.70 -38.00  30.00  114
  5  \w    -39.00  80.00   1.00   20.00    --   -9.70  57.00 -60.00  119
  6  \w    -39.00  80.00   1.00   20.00    --   -9.70  57.00 120.00  119
  7  \w    -42.00  80.00   1.00   20.00    --   -9.70  72.00-150.00  122
  8  \w    -42.00  66.00   1.00   20.00    --   -9.70  72.00  90.00  108
  9  \w    -39.00  80.00   1.00   20.00    --   -9.70  57.00  30.00  119
;
_diffrn_measurement_device 'four-circle diffractometer'
_diffrn_measurement_device_type 'XtaLAB AFC12 (RCD3): Kappa single'
_diffrn_measurement_method '\w scans'
_diffrn_orient_matrix_type 'CrysAlisPro convention (1999,Acta A55,543-557)'
_diffrn_orient_matrix_UB_11 0.0153404000
_diffrn_orient_matrix_UB_12 -0.0003486000
_diffrn_orient_matrix_UB_13 -0.0579778000
_diffrn_orient_matrix_UB_21 0.0680240000
_diffrn_orient_matrix_UB_22 0.0465416000
_diffrn_orient_matrix_UB_23 0.0033948000
_diffrn_orient_matrix_UB_31 0.0670285000
_diffrn_orient_matrix_UB_32 -0.0743749000
_diffrn_orient_matrix_UB_33 0.0093425000
_diffrn_radiation_monochromator graphite
_diffrn_radiation_probe x-ray
_diffrn_radiation_type MoK\a
_diffrn_radiation_wavelength 0.71073
_diffrn_reflns_av_R_equivalents 0.0336
_diffrn_reflns_av_unetI/netI 0.0183
_diffrn_reflns_Laue_measured_fraction_full 1.000
_diffrn_reflns_Laue_measured_fraction_max 1.000
_diffrn_reflns_limit_h_max 9
_diffrn_reflns_limit_h_min -9
_diffrn_reflns_limit_k_max 10
_diffrn_reflns_limit_k_min -10
_diffrn_reflns_limit_l_max 14
_diffrn_reflns_limit_l_min -14
_diffrn_reflns_number 21924
_diffrn_reflns_point_group_measured_fraction_full 1.000
_diffrn_reflns_point_group_measured_fraction_max 1.000
_diffrn_reflns_theta_full 25.242
_diffrn_reflns_theta_max 25.997
_diffrn_reflns_theta_min 2.519
_diffrn_source 'fine-focus sealed X-ray tube'
_diffrn_source_type 'Enhance (Mo) X-ray Source'
_exptl_absorpt_coefficient_mu 0.255
_exptl_absorpt_correction_T_max 1.00000
_exptl_absorpt_correction_T_min 0.91761
_exptl_absorpt_correction_type multi-scan
_exptl_absorpt_process_details
;
CrysAlisPro 1.171.39.28e (Rigaku Oxford Diffraction, 2015)
Empirical absorption correction using spherical harmonics,
 implemented in SCALE3 ABSPACK scaling algorithm.
;
_exptl_crystal_colour 'clear colourless'
_exptl_crystal_colour_lustre clear
_exptl_crystal_colour_primary colourless
_exptl_crystal_density_diffrn 1.567
_exptl_crystal_description plate
_exptl_crystal_F_000 360
_exptl_crystal_size_max 0.4
_exptl_crystal_size_mid 0.3
_exptl_crystal_size_min 0.1
_refine_diff_density_max 0.333
_refine_diff_density_min -0.389
_refine_diff_density_rms 0.048
_refine_ls_extinction_method none
_refine_ls_goodness_of_fit_ref 1.015
_refine_ls_hydrogen_treatment constr
_refine_ls_matrix_type full
_refine_ls_number_parameters 219
_refine_ls_number_reflns 2895
_refine_ls_number_restraints 0
_refine_ls_restrained_S_all 1.015
_refine_ls_R_factor_all 0.0393
_refine_ls_R_factor_gt 0.0392
_refine_ls_shift/su_max 0.000
_refine_ls_shift/su_mean 0.000
_refine_ls_structure_factor_coef Fsqd
_refine_ls_weighting_details 'w=1/[\s^2^(Fo^2^)+(0.0210P)^2^+1.1500P] where P=(Fo^2^+2Fc^2^)/3'
_refine_ls_weighting_scheme calc
_refine_ls_wR_factor_gt 0.0837
_refine_ls_wR_factor_ref 0.0837
_reflns_Friedel_coverage 0.000
_reflns_number_gt 2890
_reflns_number_total 2895
_reflns_threshold_expression 'I > 2\s(I)'
_cod_data_source_file cs9b00464_si_004.cif
_cod_data_source_block cd1651
_cod_database_code 4514727
_shelx_shelxl_version_number 2016/6
_chemical_oxdiff_formula C17H16FNP4S
_shelx_space_group_comment
;
The symmetry employed for this shelxl refinement is uniquely defined
by the following loop, which should always be used as a source of
symmetry information in preference to the above space-group names.
They are only intended as comments.
;
_shelx_estimated_absorpt_t_max 0.975
_shelx_estimated_absorpt_t_min 0.905
_reflns_odcompleteness_completeness 99.94
_reflns_odcompleteness_iscentric 1
_reflns_odcompleteness_theta 27.42
_olex2_refinement_description
;
1. Fixed Uiso
 At 1.2 times of:
  All C(H) groups
 At 1.5 times of:
  All C(H,H,H) groups
2.a Aromatic/amide H refined with riding coordinates:
 C5(H5), C11(H11), C15(H15), C2(H2), C8(H8), C14(H14), C1(H1), C12(H12)
2.b Idealised Me refined as rotating group:
 C16(H16A,H16B,H16C), C17(H17A,H17B,H17C)
;
_olex2_exptl_crystal_mounting_method 'nylon loop'
_olex2_submission_special_instructions 'No special instructions were received'
_oxdiff_exptl_absorpt_empirical_details
;
Empirical correction (ABSPACK) includes:
- Absorption correction using spherical harmonics
- Frame scaling
;
_oxdiff_exptl_absorpt_empirical_full_max 1.099
_oxdiff_exptl_absorpt_empirical_full_min 0.931

loop_
_space_group_symop_operation_xyz
'x, y, z'
'-x, -y, -z'

loop_
_atom_site_label
_atom_site_type_symbol
_atom_site_fract_x
_atom_site_fract_y
_atom_site_fract_z
_atom_site_U_iso_or_equiv
_atom_site_adp_type
_atom_site_occupancy
_atom_site_site_symmetry_order
_atom_site_calc_flag
_atom_site_refinement_flags_posn
S1 S 0.06613(6) 0.28974(5) 0.17600(4) 0.01298(12) Uani 1 1 d .
F1 F 0.81949(15) 0.03127(15) 0.04522(10) 0.0260(3) Uani 1 1 d .
O1 O 0.00334(18) 0.16494(15) 0.24861(11) 0.0172(3) Uani 1 1 d .
O4 O 0.33065(18) 0.12024(15) 0.59735(10) 0.0164(3) Uani 1 1 d .
O2 O -0.03737(18) 0.36086(16) 0.07799(11) 0.0173(3) Uani 1 1 d .
O3 O 0.38509(18) 0.37626(16) 0.67807(11) 0.0176(3) Uani 1 1 d .
N1 N 0.1334(2) 0.73057(18) 0.35650(13) 0.0168(3) Uani 1 1 d .
C10 C 0.2937(2) 0.2098(2) 0.13663(15) 0.0144(4) Uani 1 1 d .
C7 C 0.3090(2) 0.4066(2) 0.57541(15) 0.0143(4) Uani 1 1 d .
C5 C 0.2083(2) 0.2739(2) 0.42615(15) 0.0139(4) Uani 1 1 d .
H5 H 0.191868 0.176871 0.396531 0.017 Uiso 1 1 calc R
C4 C 0.1572(2) 0.4302(2) 0.36239(15) 0.0132(4) Uani 1 1 d .
C11 C 0.3739(3) 0.2993(2) 0.05324(15) 0.0168(4) Uani 1 1 d .
H11 H 0.306073 0.399865 0.017284 0.020 Uiso 1 1 calc R
C9 C 0.1805(2) 0.5743(2) 0.40982(15) 0.0140(4) Uani 1 1 d .
C6 C 0.2808(2) 0.2623(2) 0.52949(15) 0.0131(4) Uani 1 1 d .
C15 C 0.3905(3) 0.0617(2) 0.19048(15) 0.0172(4) Uani 1 1 d .
H15 H 0.334276 0.002906 0.247775 0.021 Uiso 1 1 calc R
C2 C 0.0403(2) 0.6139(2) 0.19927(16) 0.0164(4) Uani 1 1 d .
H2 H -0.007102 0.631997 0.126141 0.020 Uiso 1 1 calc R
C3 C 0.0867(2) 0.4567(2) 0.25296(15) 0.0137(4) Uani 1 1 d .
C8 C 0.2568(2) 0.5585(2) 0.51682(15) 0.0149(4) Uani 1 1 d .
H8 H 0.271900 0.654490 0.548334 0.018 Uiso 1 1 calc R
C13 C 0.6462(3) 0.0913(2) 0.07706(16) 0.0188(4) Uani 1 1 d .
C14 C 0.5697(3) 0.0010(2) 0.15945(15) 0.0194(4) Uani 1 1 d .
H14 H 0.637885 -0.100350 0.194229 0.023 Uiso 1 1 calc R
C1 C 0.0651(3) 0.7475(2) 0.25571(16) 0.0174(4) Uani 1 1 d .
H1 H 0.030592 0.855961 0.218992 0.021 Uiso 1 1 calc R
C12 C 0.5533(3) 0.2398(2) 0.02347(16) 0.0193(4) Uani 1 1 d .
H12 H 0.611541 0.299241 -0.032386 0.023 Uiso 1 1 calc R
C16 C 0.2758(3) -0.0231(2) 0.56542(16) 0.0186(4) Uani 1 1 d .
H16A H 0.335764 -0.053299 0.495408 0.028 Uiso 1 1 calc GR
H16B H 0.143218 0.001460 0.555855 0.028 Uiso 1 1 calc GR
H16C H 0.310959 -0.115295 0.623203 0.028 Uiso 1 1 calc GR
C17 C 0.4143(3) 0.5167(2) 0.72836(16) 0.0194(4) Uani 1 1 d .
H17A H 0.490629 0.575291 0.679467 0.029 Uiso 1 1 calc GR
H17B H 0.475502 0.479624 0.799708 0.029 Uiso 1 1 calc GR
H17C H 0.296654 0.591228 0.740300 0.029 Uiso 1 1 calc GR

loop_
_atom_site_aniso_label
_atom_site_aniso_U_11
_atom_site_aniso_U_22
_atom_site_aniso_U_33
_atom_site_aniso_U_23
_atom_site_aniso_U_13
_atom_site_aniso_U_12
S1 0.0146(2) 0.0100(2) 0.0145(2) -0.00108(16) -0.00109(16) -0.00284(16)
F1 0.0153(6) 0.0306(7) 0.0310(7) -0.0107(5) 0.0012(5) 0.0007(5)
O1 0.0196(7) 0.0139(6) 0.0192(7) -0.0009(5) -0.0003(5) -0.0065(5)
O4 0.0224(7) 0.0101(6) 0.0168(6) -0.0004(5) -0.0038(5) -0.0038(5)
O2 0.0186(7) 0.0158(6) 0.0175(7) -0.0002(5) -0.0039(5) -0.0038(5)
O3 0.0230(7) 0.0141(6) 0.0164(7) -0.0030(5) -0.0040(5) -0.0043(5)
N1 0.0171(8) 0.0101(7) 0.0226(8) -0.0021(6) 0.0005(6) -0.0016(6)
C10 0.0148(9) 0.0116(8) 0.0171(9) -0.0053(7) -0.0008(7) -0.0017(7)
C7 0.0115(8) 0.0154(9) 0.0157(9) -0.0023(7) 0.0009(7) -0.0020(7)
C5 0.0136(9) 0.0100(8) 0.0182(9) -0.0026(7) 0.0025(7) -0.0026(7)
C4 0.0114(8) 0.0118(8) 0.0162(9) -0.0028(7) 0.0024(7) -0.0018(7)
C11 0.0196(9) 0.0124(9) 0.0186(9) -0.0026(7) -0.0016(7) -0.0034(7)
C9 0.0114(8) 0.0108(8) 0.0188(9) -0.0022(7) 0.0033(7) -0.0001(7)
C6 0.0122(8) 0.0096(8) 0.0167(9) -0.0004(7) 0.0014(7) -0.0010(7)
C15 0.0231(10) 0.0153(9) 0.0125(9) -0.0017(7) -0.0024(7) -0.0022(7)
C2 0.0158(9) 0.0153(9) 0.0172(9) -0.0003(7) -0.0002(7) -0.0021(7)
C3 0.0126(8) 0.0117(8) 0.0173(9) -0.0031(7) 0.0020(7) -0.0034(7)
C8 0.0146(9) 0.0114(8) 0.0197(9) -0.0047(7) 0.0015(7) -0.0032(7)
C13 0.0142(9) 0.0226(10) 0.0204(10) -0.0113(8) -0.0020(7) -0.0009(7)
C14 0.0240(10) 0.0166(9) 0.0157(9) -0.0049(7) -0.0059(8) 0.0020(8)
C1 0.0192(9) 0.0102(8) 0.0210(10) 0.0012(7) -0.0009(7) -0.0008(7)
C12 0.0221(10) 0.0182(9) 0.0194(10) -0.0044(8) 0.0014(8) -0.0072(8)
C16 0.0258(10) 0.0102(9) 0.0203(10) 0.0001(7) -0.0028(8) -0.0056(7)
C17 0.0218(10) 0.0183(9) 0.0202(10) -0.0078(8) -0.0026(8) -0.0056(8)

loop_
_atom_type_symbol
_atom_type_description
_atom_type_scat_dispersion_real
_atom_type_scat_dispersion_imag
_atom_type_scat_source
C C 0.0033 0.0016 'International Tables Vol C Tables 4.2.6.8 and 6.1.1.4'
H H 0.0000 0.0000 'International Tables Vol C Tables 4.2.6.8 and 6.1.1.4'
N N 0.0061 0.0033 'International Tables Vol C Tables 4.2.6.8 and 6.1.1.4'
F F 0.0171 0.0103 'International Tables Vol C Tables 4.2.6.8 and 6.1.1.4'
S S 0.1246 0.1234 'International Tables Vol C Tables 4.2.6.8 and 6.1.1.4'
O O 0.0106 0.0060 'International Tables Vol C Tables 4.2.6.8 and 6.1.1.4'

loop_
_geom_angle_atom_site_label_1
_geom_angle_atom_site_label_2
_geom_angle_atom_site_label_3
_geom_angle
O1 S1 C10 108.64(8)
O1 S1 C3 109.36(8)
O2 S1 O1 118.86(8)
O2 S1 C10 108.77(8)
O2 S1 C3 107.17(8)
C10 S1 C3 102.87(8)
C6 O4 C16 116.84(14)
C7 O3 C17 116.64(14)
C1 N1 C9 117.88(16)
C11 C10 S1 118.70(14)
C11 C10 C15 121.42(17)
C15 C10 S1 119.86(14)
O3 C7 C6 114.37(15)
O3 C7 C8 125.95(16)
C8 C7 C6 119.66(17)
C4 C5 H5 119.7
C6 C5 H5 119.7
C6 C5 C4 120.60(16)
C5 C4 C9 118.45(16)
C3 C4 C5 125.58(16)
C3 C4 C9 115.96(16)
C10 C11 H11 120.4
C12 C11 C10 119.20(17)
C12 C11 H11 120.4
N1 C9 C4 123.26(17)
N1 C9 C8 117.01(16)
C8 C9 C4 119.73(16)
O4 C6 C7 114.15(15)
O4 C6 C5 125.11(16)
C5 C6 C7 120.74(16)
C10 C15 H15 120.4
C14 C15 C10 119.29(18)
C14 C15 H15 120.4
C3 C2 H2 120.9
C3 C2 C1 118.28(17)
C1 C2 H2 120.9
C4 C3 S1 122.26(13)
C2 C3 S1 116.98(14)
C2 C3 C4 120.66(16)
C7 C8 C9 120.76(17)
C7 C8 H8 119.6
C9 C8 H8 119.6
F1 C13 C14 118.52(17)
F1 C13 C12 118.15(18)
C14 C13 C12 123.32(18)
C15 C14 H14 120.8
C13 C14 C15 118.33(17)
C13 C14 H14 120.8
N1 C1 C2 123.91(17)
N1 C1 H1 118.0
C2 C1 H1 118.0
C11 C12 C13 118.43(18)
C11 C12 H12 120.8
C13 C12 H12 120.8
O4 C16 H16A 109.5
O4 C16 H16B 109.5
O4 C16 H16C 109.5
H16A C16 H16B 109.5
H16A C16 H16C 109.5
H16B C16 H16C 109.5
O3 C17 H17A 109.5
O3 C17 H17B 109.5
O3 C17 H17C 109.5
H17A C17 H17B 109.5
H17A C17 H17C 109.5
H17B C17 H17C 109.5

loop_
_geom_bond_atom_site_label_1
_geom_bond_atom_site_label_2
_geom_bond_distance
S1 O1 1.4406(13)
S1 O2 1.4398(13)
S1 C10 1.7666(18)
S1 C3 1.7875(18)
F1 C13 1.350(2)
O4 C6 1.356(2)
O4 C16 1.435(2)
O3 C7 1.361(2)
O3 C17 1.433(2)
N1 C9 1.369(2)
N1 C1 1.321(2)
C10 C11 1.394(3)
C10 C15 1.395(3)
C7 C6 1.433(2)
C7 C8 1.368(3)
C5 H5 0.9500
C5 C4 1.424(2)
C5 C6 1.366(3)
C4 C9 1.428(2)
C4 C3 1.420(3)
C11 H11 0.9500
C11 C12 1.383(3)
C9 C8 1.415(3)
C15 H15 0.9500
C15 C14 1.388(3)
C2 H2 0.9500
C2 C3 1.377(3)
C2 C1 1.412(3)
C8 H8 0.9500
C13 C14 1.376(3)
C13 C12 1.386(3)
C14 H14 0.9500
C1 H1 0.9500
C12 H12 0.9500
C16 H16A 0.9800
C16 H16B 0.9800
C16 H16C 0.9800
C17 H17A 0.9800
C17 H17B 0.9800
C17 H17C 0.9800
